data_4310488
loop_
_publ_author_name
'Daniel L. Reger'
'Radu F. Semeniuc'
'Vitaly Rassolov'
'Mark D. Smith'

_publ_contact_author_address
;
Department of Chemistry and Biochemistry
University of South Carolina
Columbia, South Carolina 29208
USA
;
_publ_contact_author_email reger@mail.chem.sc.edu
_publ_contact_author_fax '1 803 777 9521'
_publ_contact_author_name 'Professor Daniel L. Reger'
_publ_contact_author_phone '1 803 777 2587'
_publ_section_title
;
 Supramolecular Structural Variations with Changes in Anion and Solvent in
 Silver(I) Complexes of a Semirigid, Bitopic Tris(pyrazolyl)methane Ligand
;
_journal_name_full 'Inorganic Chemistry'
_journal_page_first 537
_journal_page_last 554
_journal_paper_doi 10.1021/ic035207i
_journal_volume 43
_journal_year 2004
_chemical_formula_moiety
; 
[Ag2 (C30H30N12O2) (NO3)2] 4(CH3CN) 
;
_chemical_formula_sum 'C38 H42 Ag2 N18 O8'
_chemical_formula_weight 1094.64
_chemical_name_systematic
; 
 ? 
;
_space_group_IT_number 14
_symmetry_cell_setting monoclinic
_symmetry_space_group_name_Hall '-P 2ybc'
_symmetry_space_group_name_H-M 'P 1 21/c 1'
_atom_sites_solution_hydrogens geom
_atom_sites_solution_primary direct
_atom_sites_solution_secondary difmap
_audit_creation_method SHELXL-97
_cell_angle_alpha 90.00
_cell_angle_beta 90.000(4)
_cell_angle_gamma 90.00
_cell_formula_units_Z 2
_cell_length_a 12.131(2)
_cell_length_b 19.079(4)
_cell_length_c 9.6355(19)
_cell_measurement_reflns_used 6351
_cell_measurement_temperature 190(2)
_cell_measurement_theta_max 26.250
_cell_measurement_theta_min 2.366
_cell_volume 2230.1(7)
_computing_cell_refinement 'SAINT+ NT V6.02a (Bruker, 1998)'
_computing_data_collection 'SMART NT V5.624 (Bruker, 2000)'
_computing_data_reduction 'SAINT+ NT V6.02a'
_computing_molecular_graphics 'SHELXTL V5.1 (Sheldrick, 1997)'
_computing_publication_material 'SHELXTL V5.1'
_computing_structure_refinement 'SHELXL-97 (Sheldrick, 1997)'
_computing_structure_solution 'SHELXS-97 (Sheldrick, 1990)'
_diffrn_ambient_temperature 190(2)
_diffrn_measured_fraction_theta_full 0.995
_diffrn_measured_fraction_theta_max 0.995
_diffrn_measurement_device_type 'Bruker SMART APEX CCD diffractometer'
_diffrn_measurement_method 'omega scans'
_diffrn_radiation_monochromator graphite
_diffrn_radiation_source 'fine-focus sealed tube'
_diffrn_radiation_type MoK\a
_diffrn_radiation_wavelength 0.71073
_diffrn_reflns_av_R_equivalents 0.0630
_diffrn_reflns_av_sigmaI/netI 0.0723
_diffrn_reflns_limit_h_max 15
_diffrn_reflns_limit_h_min -15
_diffrn_reflns_limit_k_max 23
_diffrn_reflns_limit_k_min -18
_diffrn_reflns_limit_l_max 12
_diffrn_reflns_limit_l_min -11
_diffrn_reflns_number 14609
_diffrn_reflns_theta_full 26.46
_diffrn_reflns_theta_max 26.46
_diffrn_reflns_theta_min 1.07
_diffrn_standards_decay_% 0
_exptl_absorpt_coefficient_mu 0.950
_exptl_absorpt_correction_type none
_exptl_crystal_colour colorless
_exptl_crystal_density_diffrn 1.630
_exptl_crystal_density_method 'not measured'
_exptl_crystal_description needle
_exptl_crystal_F_000 1108
_exptl_crystal_size_max 0.36
_exptl_crystal_size_mid 0.10
_exptl_crystal_size_min 0.08
_refine_diff_density_max 2.473
_refine_diff_density_min -1.682
_refine_diff_density_rms 0.158
_refine_ls_extinction_method none
_refine_ls_goodness_of_fit_ref 1.015
_refine_ls_hydrogen_treatment mixed
_refine_ls_matrix_type full
_refine_ls_number_parameters 301
_refine_ls_number_reflns 4566
_refine_ls_number_restraints 0
_refine_ls_restrained_S_all 1.015
_refine_ls_R_factor_all 0.0797
_refine_ls_R_factor_gt 0.0624
_refine_ls_shift/su_max 0.001
_refine_ls_shift/su_mean 0.000
_refine_ls_structure_factor_coef Fsqd
_refine_ls_weighting_details 'calc w=1/[\s^2^(Fo^2^)+(0.0907P)^2^+0.0000P] where P=(Fo^2^+2Fc^2^)/3'
_refine_ls_weighting_scheme calc
_refine_ls_wR_factor_gt 0.1452
_refine_ls_wR_factor_ref 0.1535
_reflns_number_gt 3593
_reflns_number_total 4566
_reflns_threshold_expression >2sigma(I)
_cod_data_source_file ic035207isi20031021_053618_7.cif
_cod_data_source_block 5
_cod_database_code 4310488

loop_
_symmetry_equiv_pos_as_xyz
'x, y, z'
'-x, y+1/2, -z+1/2'
'-x, -y, -z'
'x, -y-1/2, z-1/2'

loop_
_atom_site_label
_atom_site_type_symbol
_atom_site_fract_x
_atom_site_fract_y
_atom_site_fract_z
_atom_site_U_iso_or_equiv
_atom_site_adp_type
_atom_site_occupancy
_atom_site_symmetry_multiplicity
_atom_site_calc_flag
_atom_site_refinement_flags
_atom_site_disorder_assembly
_atom_site_disorder_group
Ag Ag 0.92496(5) 0.20312(3) 0.37529(7) 0.03636(18) Uani 1 1 d . . .
C1 C 0.8744(6) 0.1295(3) 0.7035(8) 0.0272(15) Uani 1 1 d . . .
C2 C 0.8588(6) 0.1004(4) 0.8501(8) 0.0314(16) Uani 1 1 d . . .
H2A H 0.9099 0.0609 0.8669 0.038 Uiso 1 1 calc R . .
H2B H 0.8731 0.1373 0.9201 0.038 Uiso 1 1 calc R . .
C3 C 0.7235(7) 0.0532(5) 0.9973(9) 0.045(2) Uani 1 1 d . . .
H3A H 0.7320 0.0921 1.0643 0.054 Uiso 1 1 calc R . .
H3B H 0.7750 0.0152 1.0236 0.054 Uiso 1 1 calc R . .
C4 C 0.6066(7) 0.0267(5) 0.9982(9) 0.046(2) Uani 1 1 d . . .
C5 C 0.5842(10) -0.0435(5) 1.0017(13) 0.070(3) Uani 1 1 d . . .
H5 H 0.6443 -0.0754 0.9999 0.084 Uiso 1 1 calc R . .
C6 C 0.4811(8) -0.0698(5) 1.0077(13) 0.069(3) Uani 1 1 d . . .
H6 H 0.4703 -0.1189 1.0162 0.083 Uiso 1 1 calc R . .
C11 C 1.0696(6) 0.1509(3) 0.7849(7) 0.0301(14) Uani 1 1 d . . .
H11 H 1.0687 0.1255 0.8697 0.036 Uiso 1 1 calc R . .
C12 C 1.1560(6) 0.1860(4) 0.7287(10) 0.0388(19) Uani 1 1 d . . .
H12 H 1.2280 0.1896 0.7667 0.047 Uiso 1 1 calc R . .
C13 C 1.1198(6) 0.2154(3) 0.6062(10) 0.0314(16) Uani 1 1 d . . .
H13 H 1.1637 0.2433 0.5460 0.038 Uiso 1 1 calc R . .
C21 C 0.8478(6) 0.0046(3) 0.6191(10) 0.0361(16) Uani 1 1 d . . .
H21 H 0.8390 -0.0186 0.7057 0.043 Uiso 1 1 calc R . .
C22 C 0.8501(6) -0.0259(4) 0.4914(8) 0.0344(17) Uani 1 1 d . . .
H22 H 0.8436 -0.0744 0.4706 0.041 Uiso 1 1 calc R . .
C23 C 0.8638(6) 0.0291(4) 0.3976(9) 0.0371(18) Uani 1 1 d . . .
H23 H 0.8681 0.0237 0.2997 0.045 Uiso 1 1 calc R . .
C31 C 0.6988(6) 0.1782(4) 0.6053(10) 0.0382(19) Uani 1 1 d . . .
H31 H 0.6781 0.1405 0.5465 0.046 Uiso 1 1 calc R . .
C32 C 0.6365(6) 0.2363(4) 0.6338(11) 0.047(2) Uani 1 1 d . . .
H32 H 0.5654 0.2477 0.5991 0.056 Uiso 1 1 calc R . .
C33 C 0.7011(7) 0.2749(5) 0.7250(10) 0.048(2) Uani 1 1 d . . .
H33 H 0.6792 0.3185 0.7639 0.057 Uiso 1 1 calc R . .
N11 N 1.0139(5) 0.1991(3) 0.5842(7) 0.0325(15) Uani 1 1 d . . .
N12 N 0.9845(5) 0.1598(3) 0.6943(6) 0.0269(13) Uani 1 1 d . . .
N21 N 0.8700(5) 0.0895(3) 0.4633(7) 0.0327(14) Uani 1 1 d . . .
N22 N 0.8605(5) 0.0743(3) 0.5985(6) 0.0283(13) Uani 1 1 d . . .
N31 N 0.7968(4) 0.2442(3) 0.7519(6) 0.0297(14) Uani 1 1 d . . .
N32 N 0.7937(5) 0.1840(3) 0.6749(6) 0.0265(13) Uani 1 1 d . . .
O1 O 0.7469(4) 0.0773(3) 0.8578(6) 0.0375(12) Uani 1 1 d . . .
N41 N 1.0631(7) 0.1204(3) 0.1672(7) 0.0446(17) Uani 1 1 d . . .
O11 O 1.0957(4) 0.1497(3) 0.2747(6) 0.0409(13) Uani 1 1 d . . .
O12 O 0.9648(6) 0.1234(4) 0.1414(8) 0.0681(19) Uani 1 1 d . . .
O13 O 1.1297(6) 0.0904(3) 0.0890(7) 0.067(2) Uani 1 1 d . . .
N51 N 0.5850(10) 1.0596(7) 0.3681(14) 0.113(4) Uani 1 1 d . . .
C51 C 0.5777(13) 0.9994(8) 0.363(2) 0.131(7) Uani 1 1 d . . .
C52 C 0.5753(16) 0.9232(8) 0.351(2) 0.141(7) Uani 1 1 d . . .
H52A H 0.5433 0.9101 0.2617 0.212 Uiso 1 1 calc R . .
H52B H 0.5303 0.9036 0.4265 0.212 Uiso 1 1 calc R . .
H52C H 0.6505 0.9048 0.3580 0.212 Uiso 1 1 calc R . .
N61 N 0.3892(9) 0.2562(10) 0.4558(17) 0.123(5) Uani 1 1 d . . .
C61 C 0.3802(9) 0.2108(8) 0.3766(19) 0.082(4) Uani 1 1 d . . .
C62 C 0.3644(11) 0.1597(7) 0.2713(16) 0.091(4) Uani 1 1 d . . .
H62A H 0.3801 0.1130 0.3089 0.137 Uiso 1 1 calc R . .
H62B H 0.4143 0.1693 0.1936 0.137 Uiso 1 1 calc R . .
H62C H 0.2879 0.1614 0.2387 0.137 Uiso 1 1 calc R . .

loop_
_atom_site_aniso_label
_atom_site_aniso_U_11
_atom_site_aniso_U_22
_atom_site_aniso_U_33
_atom_site_aniso_U_23
_atom_site_aniso_U_13
_atom_site_aniso_U_12
Ag 0.0408(3) 0.0318(3) 0.0365(3) 0.0108(3) -0.0032(3) 0.0011(3)
C1 0.033(3) 0.021(3) 0.028(4) -0.006(3) -0.005(3) 0.002(3)
C2 0.029(3) 0.039(4) 0.026(4) 0.000(3) -0.003(3) -0.012(3)
C3 0.057(5) 0.041(5) 0.036(5) 0.006(4) 0.017(4) -0.012(4)
C4 0.050(5) 0.056(5) 0.033(5) 0.004(4) 0.021(4) -0.004(4)
C5 0.057(6) 0.041(5) 0.112(10) 0.001(5) 0.016(7) -0.010(5)
C6 0.048(5) 0.039(5) 0.121(10) 0.010(6) 0.006(6) -0.004(4)
C11 0.030(3) 0.025(3) 0.035(4) -0.003(3) -0.011(4) -0.002(3)
C12 0.029(4) 0.040(4) 0.047(5) -0.009(4) -0.006(4) 0.006(3)
C13 0.028(3) 0.024(3) 0.042(5) -0.001(3) 0.001(3) 0.002(3)
C21 0.043(4) 0.024(3) 0.041(4) 0.001(4) 0.003(4) 0.000(3)
C22 0.046(4) 0.022(4) 0.035(4) -0.006(3) -0.001(4) -0.001(3)
C23 0.046(4) 0.035(4) 0.031(5) -0.008(3) -0.009(4) 0.000(3)
C31 0.029(3) 0.032(4) 0.054(6) -0.007(4) -0.003(4) 0.001(3)
C32 0.034(4) 0.051(5) 0.057(6) -0.001(5) -0.016(5) 0.006(3)
C33 0.051(5) 0.041(5) 0.051(6) -0.009(4) -0.001(4) 0.007(4)
N11 0.049(4) 0.017(3) 0.031(4) -0.005(3) 0.000(3) -0.002(3)
N12 0.030(3) 0.021(3) 0.030(3) 0.002(3) 0.003(3) -0.004(2)
N21 0.044(3) 0.021(3) 0.034(4) -0.001(3) -0.001(3) -0.003(3)
N22 0.034(3) 0.029(3) 0.022(4) 0.003(2) 0.005(2) -0.003(2)
N31 0.028(3) 0.026(3) 0.035(4) -0.006(3) 0.001(3) 0.005(2)
N32 0.029(3) 0.019(3) 0.031(3) -0.002(2) -0.004(2) 0.002(2)
O1 0.037(3) 0.044(3) 0.031(3) 0.004(2) 0.002(3) -0.008(2)
N41 0.066(5) 0.036(3) 0.032(4) 0.006(3) 0.011(4) 0.001(4)
O11 0.049(3) 0.036(3) 0.038(3) 0.001(2) 0.002(3) -0.003(3)
O12 0.060(4) 0.091(5) 0.054(4) 0.013(4) -0.012(4) -0.007(4)
O13 0.089(5) 0.062(4) 0.048(4) 0.002(3) 0.013(4) 0.029(4)
N51 0.104(9) 0.113(10) 0.121(10) 0.017(9) 0.001(11) -0.010(8)
C51 0.105(11) 0.075(9) 0.21(2) 0.001(11) -0.075(16) -0.002(8)
C52 0.166(17) 0.097(11) 0.160(17) -0.028(11) -0.006(18) -0.015(11)
N61 0.055(6) 0.172(14) 0.141(13) -0.024(12) -0.034(7) 0.016(8)
C61 0.052(5) 0.106(10) 0.088(10) 0.020(9) -0.009(8) 0.013(7)
C62 0.078(8) 0.083(8) 0.113(12) 0.009(8) -0.023(8) -0.012(7)

loop_
_atom_type_symbol
_atom_type_description
_atom_type_scat_dispersion_real
_atom_type_scat_dispersion_imag
_atom_type_scat_source
C C 0.0033 0.0016 'International Tables Vol C Tables 4.2.6.8 and 6.1.1.4'
H H 0.0000 0.0000 'International Tables Vol C Tables 4.2.6.8 and 6.1.1.4'
N N 0.0061 0.0033 'International Tables Vol C Tables 4.2.6.8 and 6.1.1.4'
O O 0.0106 0.0060 'International Tables Vol C Tables 4.2.6.8 and 6.1.1.4'
Ag Ag -0.8971 1.1015 'International Tables Vol C Tables 4.2.6.8 and 6.1.1.4'

loop_
_geom_angle_atom_site_label_1
_geom_angle_atom_site_label_2
_geom_angle_atom_site_label_3
_geom_angle
_geom_angle_site_symmetry_1
_geom_angle_site_symmetry_3
_geom_angle_publ_flag
N31 Ag N11 145.6(2) 4_565 . ?
N31 Ag N21 113.8(2) 4_565 . ?
N11 Ag N21 77.9(2) . . ?
N31 Ag O11 124.1(2) 4_565 . ?
N11 Ag O11 86.4(2) . . ?
N21 Ag O11 89.9(2) . . ?
N32 C1 N12 108.8(5) . . ?
N32 C1 N22 107.7(5) . . ?
N12 C1 N22 110.4(6) . . ?
N32 C1 C2 110.5(6) . . ?
N12 C1 C2 108.3(6) . . ?
N22 C1 C2 111.2(5) . . ?
O1 C2 C1 106.1(6) . . ?
O1 C3 C4 107.2(7) . . ?
C6 C4 C5 116.3(9) 3_657 . ?
C6 C4 C3 122.6(8) 3_657 . ?
C5 C4 C3 121.1(9) . . ?
C6 C5 C4 123.4(11) . . ?
C4 C6 C5 120.2(9) 3_657 . ?
C12 C11 N12 105.5(6) . . ?
C11 C12 C13 107.3(7) . . ?
N11 C13 C12 110.2(7) . . ?
N22 C21 C22 106.6(7) . . ?
C21 C22 C23 105.5(6) . . ?
N21 C23 C22 110.7(7) . . ?
N32 C31 C32 108.0(7) . . ?
C31 C32 C33 104.2(7) . . ?
N31 C33 C32 112.5(7) . . ?
C13 N11 N12 105.0(7) . . ?
C13 N11 Ag 125.8(6) . . ?
N12 N11 Ag 126.0(5) . . ?
N11 N12 C11 111.9(6) . . ?
N11 N12 C1 120.8(6) . . ?
C11 N12 C1 127.3(6) . . ?
C23 N21 N22 105.9(6) . . ?
C23 N21 Ag 129.1(5) . . ?
N22 N21 Ag 123.9(4) . . ?
N21 N22 C21 111.4(6) . . ?
N21 N22 C1 120.3(5) . . ?
C21 N22 C1 128.0(6) . . ?
C33 N31 N32 104.0(6) . . ?
C33 N31 Ag 121.4(5) . 4_566 ?
N32 N31 Ag 134.1(4) . 4_566 ?
C31 N32 N31 111.4(6) . . ?
C31 N32 C1 128.1(6) . . ?
N31 N32 C1 118.6(5) . . ?
C2 O1 C3 109.4(6) . . ?
O12 N41 O11 117.4(8) . . ?
O12 N41 O13 122.2(8) . . ?
O11 N41 O13 120.4(8) . . ?
N41 O11 Ag 104.1(5) . . ?
N51 C51 C52 176(2) . . ?
N61 C61 C62 174.7(17) . . ?

loop_
_geom_bond_atom_site_label_1
_geom_bond_atom_site_label_2
_geom_bond_distance
_geom_bond_site_symmetry_2
_geom_bond_publ_flag
Ag N31 2.201(6) 4_565 ?
Ag N11 2.285(7) . ?
Ag N21 2.421(6) . ?
Ag O11 2.504(5) . ?
C1 N32 1.454(9) . ?
C1 N12 1.458(9) . ?
C1 N22 1.470(9) . ?
C1 C2 1.529(10) . ?
C2 O1 1.430(8) . ?
C3 O1 1.449(9) . ?
C3 C4 1.506(12) . ?
C4 C6 1.346(13) 3_657 ?
C4 C5 1.365(13) . ?
C5 C6 1.350(15) . ?
C6 C4 1.346(13) 3_657 ?
C11 C12 1.356(11) . ?
C11 N12 1.363(9) . ?
C12 C13 1.379(12) . ?
C13 N11 1.338(9) . ?
C21 N22 1.354(8) . ?
C21 C22 1.361(12) . ?
C22 C23 1.395(11) . ?
C23 N21 1.318(9) . ?
C31 N32 1.337(10) . ?
C31 C32 1.369(11) . ?
C32 C33 1.389(12) . ?
C33 N31 1.327(10) . ?
N11 N12 1.347(8) . ?
N21 N22 1.339(8) . ?
N31 N32 1.368(8) . ?
N31 Ag 2.201(6) 4_566 ?
N41 O12 1.220(10) . ?
N41 O11 1.241(8) . ?
N41 O13 1.244(9) . ?
N51 C51 1.151(17) . ?
C51 C52 1.46(2) . ?
N61 C61 1.16(2) . ?
C61 C62 1.42(2) . ?

loop_
_geom_torsion_atom_site_label_1
_geom_torsion_atom_site_label_2
_geom_torsion_atom_site_label_3
_geom_torsion_atom_site_label_4
_geom_torsion
_geom_torsion_site_symmetry_1
_geom_torsion_site_symmetry_2
_geom_torsion_site_symmetry_3
_geom_torsion_site_symmetry_4
_geom_torsion_publ_flag
N32 C1 C2 O1 55.7(7) . . . . ?
N12 C1 C2 O1 174.8(5) . . . . ?
N22 C1 C2 O1 -63.8(7) . . . . ?
O1 C3 C4 C6 -72.7(11) . . . 3_657 ?
O1 C3 C4 C5 105.6(10) . . . . ?
C6 C4 C5 C6 -4(2) 3_657 . . . ?
C3 C4 C5 C6 177.5(11) . . . . ?
C4 C5 C6 C4 4(2) . . . 3_657 ?
N12 C11 C12 C13 0.4(8) . . . . ?
C11 C12 C13 N11 -0.6(9) . . . . ?
N22 C21 C22 C23 -0.4(8) . . . . ?
C21 C22 C23 N21 0.2(9) . . . . ?
N32 C31 C32 C33 -0.7(10) . . . . ?
C31 C32 C33 N31 0.3(11) . . . . ?
C12 C13 N11 N12 0.5(8) . . . . ?
C12 C13 N11 Ag -160.2(5) . . . . ?
N31 Ag N11 C13 -112.4(6) 4_565 . . . ?
N21 Ag N11 C13 132.9(6) . . . . ?
O11 Ag N11 C13 42.1(5) . . . . ?
N31 Ag N11 N12 90.9(6) 4_565 . . . ?
N21 Ag N11 N12 -23.8(5) . . . . ?
O11 Ag N11 N12 -114.6(5) . . . . ?
C13 N11 N12 C11 -0.2(7) . . . . ?
Ag N11 N12 C11 160.4(5) . . . . ?
C13 N11 N12 C1 -177.3(6) . . . . ?
Ag N11 N12 C1 -16.7(8) . . . . ?
C12 C11 N12 N11 -0.2(8) . . . . ?
C12 C11 N12 C1 176.7(6) . . . . ?
N32 C1 N12 N11 -49.2(8) . . . . ?
N22 C1 N12 N11 68.8(7) . . . . ?
C2 C1 N12 N11 -169.3(6) . . . . ?
N32 C1 N12 C11 134.2(7) . . . . ?
N22 C1 N12 C11 -107.8(8) . . . . ?
C2 C1 N12 C11 14.1(9) . . . . ?
C22 C23 N21 N22 0.0(8) . . . . ?
C22 C23 N21 Ag 168.1(5) . . . . ?
N31 Ag N21 C23 77.4(7) 4_565 . . . ?
N11 Ag N21 C23 -136.7(7) . . . . ?
O11 Ag N21 C23 -50.4(7) . . . . ?
N31 Ag N21 N22 -116.4(6) 4_565 . . . ?
N11 Ag N21 N22 29.5(5) . . . . ?
O11 Ag N21 N22 115.8(6) . . . . ?
C23 N21 N22 C21 -0.3(8) . . . . ?
Ag N21 N22 C21 -169.1(5) . . . . ?
C23 N21 N22 C1 174.2(6) . . . . ?
Ag N21 N22 C1 5.3(8) . . . . ?
C22 C21 N22 N21 0.4(9) . . . . ?
C22 C21 N22 C1 -173.5(6) . . . . ?
N32 C1 N22 N21 58.2(8) . . . . ?
N12 C1 N22 N21 -60.4(8) . . . . ?
C2 C1 N22 N21 179.4(6) . . . . ?
N32 C1 N22 C21 -128.4(7) . . . . ?
N12 C1 N22 C21 113.0(8) . . . . ?
C2 C1 N22 C21 -7.1(10) . . . . ?
C32 C33 N31 N32 0.2(10) . . . . ?
C32 C33 N31 Ag 173.6(6) . . . 4_566 ?
C32 C31 N32 N31 0.9(10) . . . . ?
C32 C31 N32 C1 164.6(7) . . . . ?
C33 N31 N32 C31 -0.7(9) . . . . ?
Ag N31 N32 C31 -172.8(6) 4_566 . . . ?
C33 N31 N32 C1 -166.1(7) . . . . ?
Ag N31 N32 C1 21.8(9) 4_566 . . . ?
N12 C1 N32 C31 142.6(8) . . . . ?
N22 C1 N32 C31 23.0(10) . . . . ?
C2 C1 N32 C31 -98.7(9) . . . . ?
N12 C1 N32 N31 -54.7(8) . . . . ?
N22 C1 N32 N31 -174.4(5) . . . . ?
C2 C1 N32 N31 64.0(7) . . . . ?
C1 C2 O1 C3 -176.2(6) . . . . ?
C4 C3 O1 C2 -177.6(6) . . . . ?
O12 N41 O11 Ag -1.4(8) . . . . ?
O13 N41 O11 Ag 177.4(6) . . . . ?
N31 Ag O11 N41 -41.0(5) 4_565 . . . ?
N11 Ag O11 N41 156.1(4) . . . . ?
N21 Ag O11 N41 78.2(4) . . . . ?
